data_2008973
loop_
_publ_author_name
'S. Shanmuga Sundara Raj'
'Hoong-Kun Fun'
'De-Zhong Niu'
'Zai-Sheng Lu'
'Bai-Wang Sun'
'Bao-Lin Song'
'Xiao-Zeng You'

_publ_section_title Bis[1-hydroxy-3-methylpyridine-2(1<i>H</i>)-thionato-<i>O</i>,<i>S</i>]nickel(II)
_journal_issue 9
_journal_name_full 'Acta Crystallographica Section C'
_journal_page_first 1410
_journal_page_last 1411
_journal_paper_doi 10.1107/S010827019900699X
_journal_volume 55
_journal_year 1999
_chemical_formula_iupac '[Ni (C6 H6 N O S)2]'
_chemical_formula_sum 'C12 H12 N2 Ni O2 S2'
_chemical_formula_weight 339.07
_chemical_name_systematic
;
 Bis[3-methyl-1-hydroxy-2(1H)-pyridinethioato-O,S]nickel(II)
;
_space_group_IT_number 14
_symmetry_cell_setting monoclinic
_symmetry_space_group_name_Hall '-P 2ybc'
_symmetry_space_group_name_H-M 'P 1 21/c 1'
_audit_creation_method SHELXL-97
_cell_angle_alpha 90.00
_cell_angle_beta 93.2950(10)
_cell_angle_gamma 90.00
_cell_formula_units_Z 4
_cell_length_a 7.3437(3)
_cell_length_b 24.6375(8)
_cell_length_c 7.4493(3)
_cell_measurement_reflns_used 7131
_cell_measurement_temperature 293(2)
_cell_measurement_theta_max 38.60
_cell_measurement_theta_min 2.78
_cell_volume 1345.58(9)
_computing_cell_refinement 'SAINT (Siemens, 1996b)'
_computing_data_collection 'SMART (Siemens, 1996a)'
_computing_data_reduction SAINT
_computing_molecular_graphics SHELXTL
_computing_publication_material 'SHELXTL, PARST (Nardelli, 1995) and PLATON (Spek, 1990)'
_computing_structure_refinement SHELXTL
_computing_structure_solution 'SHELXTL (Sheldrick, 1997)'
_diffrn_ambient_temperature 293(2)
_diffrn_detector_area_resol_mean 8.33
_diffrn_measured_fraction_theta_full 0.989
_diffrn_measured_fraction_theta_max 0.989
_diffrn_measurement_device_type 'Siemens SMART CCD area-detector'
_diffrn_measurement_method \w
_diffrn_radiation_monochromator graphite
_diffrn_radiation_source 'fine-focus sealed tube'
_diffrn_radiation_type MoK\a
_diffrn_radiation_wavelength 0.71073
_diffrn_reflns_av_R_equivalents 0.079
_diffrn_reflns_av_sigmaI/netI 0.0609
_diffrn_reflns_limit_h_max 8
_diffrn_reflns_limit_h_min -8
_diffrn_reflns_limit_k_max 29
_diffrn_reflns_limit_k_min 0
_diffrn_reflns_limit_l_max 8
_diffrn_reflns_limit_l_min 0
_diffrn_reflns_number 7820
_diffrn_reflns_theta_full 25.00
_diffrn_reflns_theta_max 25
_diffrn_reflns_theta_min 2.78
_exptl_absorpt_coefficient_mu 1.749
_exptl_absorpt_correction_T_max 0.792
_exptl_absorpt_correction_T_min 0.513
_exptl_absorpt_correction_type empirical
_exptl_absorpt_process_details '(SADABS; Sheldrick, 1996)'
_exptl_crystal_colour brown
_exptl_crystal_density_diffrn 1.674
_exptl_crystal_density_method 'not measured'
_exptl_crystal_description plate
_exptl_crystal_F_000 696
_exptl_crystal_size_max 0.44
_exptl_crystal_size_mid 0.30
_exptl_crystal_size_min 0.14
_refine_diff_density_max 1.223
_refine_diff_density_min -0.539
_refine_ls_extinction_method none
_refine_ls_goodness_of_fit_ref 1.107
_refine_ls_hydrogen_treatment constr
_refine_ls_matrix_type full
_refine_ls_number_parameters 174
_refine_ls_number_reflns 2341
_refine_ls_number_restraints 0
_refine_ls_restrained_S_all 1.107
_refine_ls_R_factor_all 0.062
_refine_ls_R_factor_gt 0.055
_refine_ls_shift/su_max <0.001
_refine_ls_shift/su_mean 0.000
_refine_ls_structure_factor_coef Fsqd
_refine_ls_weighting_details 'calc w = 1/[\s^2^(Fo^2^)+(0.0809P)^2^+0.8304P] where P = (Fo^2^+2Fc^2^)/3'
_refine_ls_weighting_scheme calc
_refine_ls_wR_factor_ref 0.148
_reflns_number_gt 2039
_reflns_number_total 2341
_reflns_threshold_expression I>2\s(I)
_cod_data_source_file sk1298.cif
_cod_data_source_block sbl1m
_cod_depositor_comments
;
The following automatic conversions were performed:
'_symmetry_cell_setting' value 'Monoclinic' changed to 'monoclinic'
according to '/home/saulius/struct/CIF-dictionaries/cif_core.dic'
dictionary named 'cif_core.dic' version 2.4.1 from 2010-06-29.

Automatic conversion script
Id: cif_fix_enum 1527 2010-12-29 10:47:43Z saulius 

The following automatic conversions were performed:

'_symmetry_cell_setting' value 'Monoclinic' changed to 'monoclinic'
according to /home/saulius/struct/CIF-dictionaries/cif_core.dic
dictionary named 'cif_core.dic' version 2.4.1 from 2010-06-29.

Automatic conversion script
Id: cif_fix_values 1715 2011-07-08 13:25:40Z adriana 
;
_cod_original_sg_symbol_H-M 'P 21/c'
_cod_database_code 2008973

loop_
_symmetry_equiv_pos_as_xyz
'x, y, z'
'-x, y+1/2, -z+1/2'
'-x, -y, -z'
'x, -y-1/2, z-1/2'

loop_
_atom_site_label
_atom_site_fract_x
_atom_site_fract_y
_atom_site_fract_z
_atom_site_U_iso_or_equiv
_atom_site_adp_type
_atom_site_calc_flag
_atom_site_refinement_flags
_atom_site_occupancy
_atom_site_disorder_assembly
_atom_site_disorder_group
_atom_site_type_symbol
Ni1 0.81630(7) 0.13276(2) 0.82319(7) 0.0374(2) Uani d . 1 . . Ni
S1 0.54883(15) 0.10999(5) 0.72577(16) 0.0451(3) Uani d . 1 . . S
S2 0.76202(16) 0.21735(5) 0.79507(16) 0.0447(3) Uani d . 1 . . S
O1 0.8676(4) 0.05957(12) 0.8662(5) 0.0452(7) Uani d . 1 . . O
O2 1.0571(4) 0.14993(11) 0.8964(4) 0.0388(7) Uani d . 1 . . O
N1 0.7374(5) 0.02377(14) 0.8307(5) 0.0397(8) Uani d . 1 . . N
N2 1.1045(5) 0.20166(14) 0.9073(5) 0.0393(8) Uani d . 1 . . N
C1 0.5725(6) 0.04114(18) 0.7628(5) 0.0379(9) Uani d . 1 . . C
C2 0.4333(6) 0.00252(19) 0.7244(6) 0.0434(10) Uani d . 1 . . C
C3 0.4715(7) -0.0506(2) 0.7609(7) 0.0526(12) Uani d . 1 . . C
H3A 0.3812 -0.0765 0.7382 0.063 Uiso calc R 1 . . H
C4 0.6431(7) -0.06697(18) 0.8316(6) 0.0513(12) Uani d . 1 . . C
H4A 0.6671 -0.1034 0.8547 0.062 Uiso calc R 1 . . H
C5 0.7729(7) -0.02932(18) 0.8657(6) 0.0456(10) Uani d . 1 . . C
H5A 0.8874 -0.0397 0.9136 0.055 Uiso calc R 1 . . H
C6 0.2510(6) 0.0214(2) 0.6503(7) 0.0562(12) Uani d . 1 . . C
H6A 0.1626 -0.0068 0.6637 0.084 Uiso calc R 1 . . H
H6B 0.2576 0.0300 0.5251 0.084 Uiso calc R 1 . . H
H6C 0.2155 0.0532 0.7144 0.084 Uiso calc R 1 . . H
C7 1.2783(6) 0.21462(19) 0.9607(6) 0.0454(10) Uani d . 1 . . C
H7A 1.3636 0.1872 0.9837 0.054 Uiso calc R 1 . . H
C8 1.3282(7) 0.2666(2) 0.9809(7) 0.0511(11) Uani d . 1 . . C
H8A 1.4469 0.2754 1.0209 0.061 Uiso calc R 1 . . H
C9 1.2008(7) 0.30779(19) 0.9414(6) 0.0506(11) Uani d . 1 . . C
H9A 1.2350 0.3440 0.9556 0.061 Uiso calc R 1 . . H
C10 1.0268(6) 0.29507(18) 0.8821(6) 0.0429(10) Uani d . 1 . . C
C11 0.9780(6) 0.23983(16) 0.8647(5) 0.0354(9) Uani d . 1 . . C
C12 0.8896(7) 0.33830(19) 0.8338(7) 0.0536(12) Uani d . 1 . . C
H12A 0.9460 0.3733 0.8477 0.080 Uiso calc R 1 . . H
H12B 0.7901 0.3357 0.9115 0.080 Uiso calc R 1 . . H
H12C 0.8446 0.3336 0.7112 0.080 Uiso calc R 1 . . H

loop_
_atom_site_aniso_label
_atom_site_aniso_U_11
_atom_site_aniso_U_22
_atom_site_aniso_U_33
_atom_site_aniso_U_12
_atom_site_aniso_U_13
_atom_site_aniso_U_23
Ni1 0.0412(4) 0.0348(4) 0.0358(4) -0.0004(2) -0.0002(2) -0.0016(2)
S1 0.0415(6) 0.0412(6) 0.0516(7) 0.0013(4) -0.0069(5) 0.0028(5)
S2 0.0435(6) 0.0417(6) 0.0480(7) 0.0048(4) -0.0046(5) -0.0009(5)
O1 0.0436(17) 0.0354(16) 0.0558(19) 0.0018(13) -0.0032(14) 0.0016(14)
O2 0.0347(14) 0.0324(14) 0.0489(17) -0.0019(11) -0.0020(13) 0.0008(13)
N1 0.044(2) 0.041(2) 0.0337(19) 0.0042(15) 0.0010(15) -0.0017(15)
N2 0.041(2) 0.0399(19) 0.0362(19) -0.0005(15) -0.0015(15) -0.0013(15)
C1 0.040(2) 0.047(2) 0.028(2) -0.0039(17) 0.0043(17) -0.0039(18)
C2 0.046(2) 0.051(3) 0.034(2) -0.0064(19) 0.005(2) -0.0035(19)
C3 0.064(3) 0.049(3) 0.045(3) -0.013(2) 0.005(2) -0.001(2)
C4 0.072(3) 0.036(2) 0.045(3) -0.003(2) 0.000(2) 0.0034(19)
C5 0.053(3) 0.043(2) 0.041(2) 0.006(2) 0.000(2) 0.0040(19)
C6 0.042(3) 0.070(3) 0.055(3) -0.008(2) -0.003(2) -0.003(3)
C7 0.041(2) 0.050(3) 0.045(3) 0.0040(19) -0.001(2) 0.002(2)
C8 0.049(3) 0.056(3) 0.047(3) -0.009(2) -0.004(2) -0.003(2)
C9 0.066(3) 0.042(2) 0.044(3) -0.009(2) 0.005(2) -0.002(2)
C10 0.056(3) 0.042(2) 0.032(2) 0.0019(19) 0.008(2) -0.0019(18)
C11 0.042(2) 0.038(2) 0.0262(19) 0.0012(17) 0.0033(17) 0.0014(16)
C12 0.069(3) 0.037(2) 0.054(3) 0.007(2) 0.003(2) 0.002(2)

loop_
_atom_type_symbol
_atom_type_description
_atom_type_scat_dispersion_real
_atom_type_scat_dispersion_imag
_atom_type_scat_source
C C 0.0033 0.0016 'International Tables Vol C Tables 4.2.6.8 and 6.1.1.4'
H H 0.0000 0.0000 'International Tables Vol C Tables 4.2.6.8 and 6.1.1.4'
N N 0.0061 0.0033 'International Tables Vol C Tables 4.2.6.8 and 6.1.1.4'
O O 0.0106 0.0060 'International Tables Vol C Tables 4.2.6.8 and 6.1.1.4'
S S 0.1246 0.1234 'International Tables Vol C Tables 4.2.6.8 and 6.1.1.4'
Ni Ni 0.3393 1.1124 'International Tables Vol C Tables 4.2.6.8 and 6.1.1.4'

loop_
_geom_angle_atom_site_label_1
_geom_angle_atom_site_label_2
_geom_angle_atom_site_label_3
_geom_angle
_geom_angle_publ_flag
O1 Ni1 O2 89.40(10) y
O1 Ni1 S1 88.70(10) y
O2 Ni1 S1 176.20(10) y
O1 Ni1 S2 175.70(10) y
O2 Ni1 S2 88.60(10) y
S1 Ni1 S2 93.50(10) y
C1 S1 Ni1 97.0(2) y
C11 S2 Ni1 96.90(10) y
N1 O1 Ni1 118.4(3) y
N2 O2 Ni1 118.5(2) y
O1 N1 C1 119.1(4) ?
O1 N1 C5 118.6(4) ?
C1 N1 C5 122.3(4) ?
O2 N2 C11 118.9(4) ?
O2 N2 C7 119.1(4) ?
C11 N2 C7 122.1(4) ?
N1 C1 C2 118.9(4) ?
N1 C1 S1 116.7(3) ?
C2 C1 S1 124.3(4) ?
C3 C2 C1 117.9(5) ?
C3 C2 C6 122.9(4) ?
C1 C2 C6 119.2(4) ?
C2 C3 C4 121.6(4) ?
C5 C4 C3 119.1(4) ?
C4 C5 N1 120.2(5) ?
C8 C7 N2 120.4(4) ?
C7 C8 C9 119.7(5) ?
C10 C9 C8 120.3(4) ?
C9 C10 C11 118.6(4) ?
C9 C10 C12 121.3(4) ?
C11 C10 C12 120.0(4) ?
N2 C11 C10 118.9(4) ?
N2 C11 S2 117.1(3) ?
C10 C11 S2 124.0(3) ?

loop_
_geom_bond_atom_site_label_1
_geom_bond_atom_site_label_2
_geom_bond_site_symmetry_2
_geom_bond_distance
_geom_bond_publ_flag
Ni1 O1 . 1.866(3) y
Ni1 O2 . 1.869(3) y
Ni1 S1 . 2.1300(10) y
Ni1 S2 . 2.1300(10) y
S1 C1 . 1.726(4) y
S2 C11 . 1.731(4) y
O1 N1 . 1.316(5) y
O2 N2 . 1.323(5) y
N1 C1 . 1.355(6) ?
N1 C5 . 1.356(6) ?
N2 C11 . 1.347(5) ?
N2 C7 . 1.353(6) ?
C1 C2 . 1.413(6) ?
C2 C3 . 1.361(7) ?
C2 C6 . 1.493(7) ?
C3 C4 . 1.398(8) ?
C4 C5 . 1.344(7) ?
C7 C8 . 1.339(7) ?
C8 C9 . 1.399(7) ?
C9 C10 . 1.364(7) ?
C10 C11 . 1.411(6) ?
C10 C12 . 1.496(6) ?

loop_
_geom_hbond_atom_site_label_D
_geom_hbond_atom_site_label_H
_geom_hbond_atom_site_label_A
_geom_hbond_site_symmetry_A
_geom_hbond_distance_DH
_geom_hbond_distance_HA
_geom_hbond_distance_DA
_geom_hbond_angle_DHA
_geom_hbond_publ_flag
C5 H5A O1 3_757 0.93 2.41 3.303(6) 160 yes
C6 H6B \p(Cg3) 3_656 0.96 2.68 3.552 151 yes
C12 H12C \p(Cg2) 4_565 0.96 2.83 3.653 145 yes

loop_
_geom_torsion_atom_site_label_1
_geom_torsion_atom_site_label_2
_geom_torsion_atom_site_label_3
_geom_torsion_atom_site_label_4
_geom_torsion
O1 Ni1 S1 C1 1.47(16)
O2 Ni1 S1 C1 62.4(15)
S2 Ni1 S1 C1 -174.81(14)
O1 Ni1 S2 C11 61.9(13)
O2 Ni1 S2 C11 -1.16(15)
S1 Ni1 S2 C11 -177.95(13)
O2 Ni1 O1 N1 -178.1(3)
S1 Ni1 O1 N1 -1.4(3)
S2 Ni1 O1 N1 118.8(13)
O1 Ni1 O2 N2 -175.2(3)
S1 Ni1 O2 N2 123.9(14)
S2 Ni1 O2 N2 1.0(2)
Ni1 O1 N1 C1 0.7(5)
Ni1 O1 N1 C5 -178.5(3)
Ni1 O2 N2 C11 -0.2(4)
Ni1 O2 N2 C7 179.8(3)
O1 N1 C1 C2 179.8(3)
C5 N1 C1 C2 -1.1(6)
O1 N1 C1 S1 0.8(5)
C5 N1 C1 S1 180.0(3)
Ni1 S1 C1 N1 -1.6(3)
Ni1 S1 C1 C2 179.5(3)
N1 C1 C2 C3 1.2(6)
S1 C1 C2 C3 -180.0(3)
N1 C1 C2 C6 179.8(4)
S1 C1 C2 C6 -1.4(6)
C1 C2 C3 C4 -0.9(7)
C6 C2 C3 C4 -179.5(4)
C2 C3 C4 C5 0.6(7)
C3 C4 C5 N1 -0.4(7)
O1 N1 C5 C4 179.8(4)
C1 N1 C5 C4 0.7(7)
O2 N2 C7 C8 -177.0(4)
C11 N2 C7 C8 3.0(7)
N2 C7 C8 C9 -1.8(7)
C7 C8 C9 C10 -0.2(7)
C8 C9 C10 C11 1.0(7)
C8 C9 C10 C12 -178.2(4)
O2 N2 C11 C10 177.9(3)
C7 N2 C11 C10 -2.1(6)
O2 N2 C11 S2 -1.0(5)
C7 N2 C11 S2 179.0(3)
C9 C10 C11 N2 0.1(6)
C12 C10 C11 N2 179.3(4)
C9 C10 C11 S2 178.8(3)
C12 C10 C11 S2 -1.9(6)
Ni1 S2 C11 N2 1.4(3)
Ni1 S2 C11 C10 -177.3(3)
